data_1519083
loop_
_publ_author_name
'Sileo, Elsa E.'
'Rigotti, Graciela'
'Piro, Oscar E.'

_publ_section_title
;
 Solid-State Coordination Chemistry of Pyridinedicarboxylic Acid Isomers.
 II. Crystal and Molecular Structure of Sodium
 Bis(pyridine-2,4-dicarboxylato)cuprate(II) trihydrate.
;
_journal_name_full 'Acta Chemica Scandinavica'
_journal_page_first 535
_journal_page_last 541
_journal_volume 53
_journal_year 1999
_chemical_formula_sum 'C14 H12 Cu N2 Na2 O11'
_chemical_formula_weight 493.78
_space_group_IT_number 14
_symmetry_cell_setting monoclinic
_symmetry_Int_Tables_number 14
_symmetry_space_group_name_Hall '-P 2yab'
_symmetry_space_group_name_H-M 'P 1 21/a 1'
_cell_angle_alpha 90
_cell_angle_beta 103.36(2)
_cell_angle_gamma 90
_cell_formula_units_Z 4
_cell_length_a 12.969(5)
_cell_length_b 8.3153(9)
_cell_length_c 16.004(2)
_cell_volume 1679.2(7)
_diffrn_ambient_temperature 293
_diffrn_radiation_probe x-ray
_diffrn_radiation_type MoK\a
_diffrn_radiation_wavelength 0.71069
_exptl_absorpt_coefficient_mu 1.424
_exptl_crystal_density_diffrn 1.953
_exptl_crystal_F_000 996
_refine_ls_number_parameters 272
_refine_ls_number_reflns 4057
_refine_ls_R_factor_gt 0.074
_refine_ls_wR_factor_gt 0.222
_cod_data_source_file Acta-Chem-Scand-1999-53-535-541.cif
_cod_data_source_block C14H12
_cod_original_sg_symbol_H-M 'P 21/a'
_cod_database_code 1519083

loop_
_symmetry_equiv_pos_site_id
_symmetry_equiv_pos_as_xyz
1 x,y,z
2 1/2-x,1/2+y,-z
3 -x,-y,-z
4 1/2+x,1/2-y,z

loop_
_atom_site_label
_atom_site_type_symbol
_atom_site_thermal_displace_type
_atom_site_fract_x
_atom_site_fract_y
_atom_site_fract_z
_atom_site_occupancy
_atom_site_U_iso_or_equiv
_atom_site_calc_flag
_atom_site_refinement_flags
_atom_site_disorder_assembly
_atom_site_disorder_group
Cu Cu Uiso 0.12620(10) 0.11400(10) 0.00290(10) 1.000 0.0220(10) . . . .
OW1 O Uiso 0.2975(5) 0.1113(7) -0.0057(4) 1.000 0.0330(10) . . . .
O11 O Uiso 0.1036(4) -0.0991(6) -0.0513(3) 1.000 0.0240(10) . . . .
O12 O Uiso 0.0938(5) -0.2167(7) -0.1776(3) 1.000 0.0280(10) . . . .
O13 O Uiso 0.0532(6) 0.4182(7) -0.4124(4) 1.000 0.039(2) . . . .
O14 O Uiso 0.0392(5) 0.1541(6) -0.4350(3) 1.000 0.0240(10) . . . .
O21 O Uiso 0.1275(5) 0.3240(6) 0.0573(3) 1.000 0.0270(10) . . . .
O22 O Uiso 0.1543(5) 0.4416(6) 0.1874(4) 1.000 0.0320(10) . . . .
O23 O Uiso 0.2096(5) -0.1970(7) 0.4191(4) 1.000 0.0310(10) . . . .
O24 O Uiso 0.1862(6) 0.0653(8) 0.4350(4) 1.000 0.037(2) . . . .
N1 N Uiso 0.0813(5) 0.1886(7) -0.1194(4) 1.000 0.0190(10) . . . .
N2 N Uiso 0.1540(5) 0.0363(7) 0.1243(4) 1.000 0.0180(10) . . . .
C11 C Uiso 0.0813(5) 0.0674(8) -0.1725(4) 1.000 0.0170(10) . . . .
C12 C Uiso 0.0705(6) 0.0920(9) -0.2595(4) 1.000 0.0220(10) . . . .
C13 C Uiso 0.0552(6) 0.2474(8) -0.2912(4) 1.000 0.0160(10) . . . .
C14 C Uiso 0.0486(6) 0.3709(9) -0.2365(5) 1.000 0.0230(10) . . . .
C15 C Uiso 0.0626(7) 0.3391(9) -0.1483(5) 1.000 0.024(2) . . . .
C16 C Uiso 0.0963(6) -0.0974(9) -0.1339(5) 1.000 0.023(2) . . . .
C17 C Uiso 0.0480(6) 0.2765(9) -0.3880(4) 1.000 0.0210(10) . . . .
C21 C Uiso 0.1617(6) 0.1566(8) 0.1776(4) 1.000 0.0190(10) . . . .
C22 C Uiso 0.1765(6) 0.1293(9) 0.2651(4) 1.000 0.0210(10) . . . .
C23 C Uiso 0.1889(6) -0.0284(8) 0.2962(4) 1.000 0.0170(10) . . . .
C24 C Uiso 0.1840(6) -0.1505(8) 0.2394(5) 1.000 0.0200(10) . . . .
C25 C Uiso 0.1689(6) -0.1147(9) 0.1526(4) 1.000 0.0220(10) . . . .
C26 C Uiso 0.1473(6) 0.3221(9) 0.1389(5) 1.000 0.023(2) . . . .
C27 C Uiso 0.1959(6) -0.0545(9) 0.3913(4) 1.000 0.0210(10) . . . .
OW2 O Uiso 0.2942(5) -0.0179(7) -0.3723(4) 1.000 0.0300(10) . . . .
OW3 O Uiso 0.0618(5) -0.2724(7) -0.3625(4) 1.000 0.0330(10) . . . .
Na1 Na Uiso 0.1208(3) -0.0945(4) -0.4599(2) 1.000 0.0270(10) . . . .
Na2 Na Uiso 0.1195(3) 0.3153(4) 0.4639(2) 1.000 0.0320(10) . . . .

loop_
_geom_angle_atom_site_label_1
_geom_angle_atom_site_label_2
_geom_angle_atom_site_label_3
_geom_angle
_geom_angle_site_symmetry_1
_geom_angle_site_symmetry_2
_geom_angle_site_symmetry_3
_geom_angle_publ_flag
OW1 Cu O11 90.7(2) . . . yes
OW1 Cu O21 97.4(2) . . . yes
OW1 Cu N1 90.7(3) . . . yes
OW1 Cu N2 95.6(3) . . . yes
O11 Cu O21 171.9(3) . . . yes
O11 Cu N1 82.4(2) . . . yes
O11 Cu N2 96.5(2) . . . yes
O21 Cu N1 97.4(2) . . . yes
O21 Cu N2 82.8(2) . . . yes
N1 Cu N2 173.7(3) . . . yes
Cu O11 C16 114.0(5) . . . yes
Cu O21 C26 115.2(5) . . . yes
Cu N1 C11 110.4(5) . . . yes
Cu N1 C15 128.0(5) . . . yes
C11 N1 C15 121.3(6) . . . yes
Cu N2 C21 110.9(5) . . . yes
Cu N2 C25 127.9(5) . . . yes
C21 N2 C25 121.1(6) . . . yes
N1 C11 C12 121.4(6) . . . yes
N1 C11 C16 116.9(6) . . . yes
C12 C11 C16 121.6(6) . . . no
C11 C12 C13 118.7(6) . . . no
C12 C13 C14 119.5(6) . . . no
C12 C13 C17 118.8(6) . . . no
C14 C13 C17 121.7(6) . . . no
C13 C14 C15 119.3(7) . . . no
N1 C15 C14 119.6(7) . . . yes
O11 C16 O12 124.3(7) . . . yes
O11 C16 C11 113.6(6) . . . yes
O12 C16 C11 121.9(7) . . . yes
O13 C17 O14 125.6(6) . . . yes
O13 C17 C13 117.7(6) . . . yes
O14 C17 C13 116.7(6) . . . yes
N2 C21 C22 120.5(6) . . . yes
N2 C21 C26 116.7(6) . . . yes
C22 C21 C26 122.7(6) . . . no
C21 C22 C23 119.4(6) . . . no
C22 C23 C24 118.7(6) . . . no
C22 C23 C27 117.8(6) . . . no
C24 C23 C27 123.2(6) . . . no
C23 C24 C25 119.0(6) . . . no
N2 C25 C24 121.1(6) . . . yes
O21 C26 O22 126.6(7) . . . yes
O21 C26 C21 114.3(6) . . . yes
O22 C26 C21 119.2(7) . . . yes
O23 C27 O24 125.4(7) . . . yes
O23 C27 C23 117.2(6) . . . yes
O24 C27 C23 117.4(6) . . . yes

loop_
_geom_bond_atom_site_label_1
_geom_bond_atom_site_label_2
_geom_bond_distance
_geom_bond_site_symmetry_1
_geom_bond_site_symmetry_2
_geom_bond_publ_flag
Cu OW1 2.258(7) . . yes
Cu O11 1.965(5) . . yes
Cu O21 1.950(5) . . yes
Cu N1 2.007(6) . . yes
Cu N2 2.000(6) . . yes
O11 C16 1.303(9) . . yes
O12 C16 1.210(9) . . yes
O13 C17 1.248(9) . . yes
O14 C17 1.255(9) . . yes
O21 C26 1.272(9) . . yes
O22 C26 1.251(9) . . yes
O23 C27 1.264(9) . . yes
O24 C27 1.240(10) . . yes
N1 C11 1.318(9) . . yes
N1 C15 1.337(10) . . yes
N2 C21 1.303(9) . . yes
N2 C25 1.334(9) . . yes
C11 C12 1.382(9) . . no
C11 C16 1.497(10) . . no
C12 C13 1.386(10) . . no
C13 C14 1.365(10) . . no
C13 C17 1.549(9) . . no
C14 C15 1.406(11) . . no
C21 C22 1.388(9) . . no
C21 C26 1.503(10) . . no
C22 C23 1.399(10) . . no
C23 C24 1.354(10) . . no
C23 C27 1.519(9) . . no
C24 C25 1.390(10) . . no

loop_
_geom_torsion_atom_site_label_1
_geom_torsion_atom_site_label_2
_geom_torsion_atom_site_label_3
_geom_torsion_atom_site_label_4
_geom_torsion
_geom_torsion_site_symmetry_1
_geom_torsion_site_symmetry_2
_geom_torsion_site_symmetry_3
_geom_torsion_site_symmetry_4
_geom_torsion_publ_flag
OW1 Cu O11 C16 -75.7(5) . . . . no
N1 Cu O11 C16 14.8(5) . . . . no
N2 Cu O11 C16 -171.4(5) . . . . no
OW1 Cu O21 C26 -92.5(6) . . . . no
N1 Cu O21 C26 175.8(6) . . . . no
N2 Cu O21 C26 2.2(6) . . . . no
OW1 Cu N1 C11 77.8(5) . . . . no
OW1 Cu N1 C15 -96.1(7) . . . . no
O11 Cu N1 C11 -12.8(5) . . . . no
O11 Cu N1 C15 173.3(8) . . . . no
O21 Cu N1 C11 175.4(5) . . . . no
O21 Cu N1 C15 1.5(8) . . . . no
OW1 Cu N2 C21 95.3(6) . . . . no
OW1 Cu N2 C25 -81.5(7) . . . . no
O11 Cu N2 C21 -173.4(5) . . . . no
O11 Cu N2 C25 9.8(7) . . . . no
O21 Cu N2 C21 -1.5(6) . . . . no
O21 Cu N2 C25 -178.3(7) . . . . no
Cu O11 C16 O12 171.7(7) . . . . no
Cu O11 C16 C11 -13.5(8) . . . . no
Cu O21 C26 O22 178.5(7) . . . . no
Cu O21 C26 C21 -2.3(9) . . . . no
Cu N1 C11 C12 -169.1(6) . . . . no
Cu N1 C11 C16 9.4(8) . . . . no
C15 N1 C11 C12 5.3(11) . . . . no
C15 N1 C11 C16 -176.2(7) . . . . no
Cu N1 C15 C14 169.6(6) . . . . no
C11 N1 C15 C14 -3.7(12) . . . . no
Cu N2 C21 C22 177.3(6) . . . . no
Cu N2 C21 C26 0.8(9) . . . . no
C25 N2 C21 C22 -5.7(12) . . . . no
C25 N2 C21 C26 177.8(7) . . . . no
Cu N2 C25 C24 -177.8(6) . . . . no
C21 N2 C25 C24 5.7(12) . . . . no
N1 C11 C12 C13 -2.6(11) . . . . no
C16 C11 C12 C13 179.0(7) . . . . no
N1 C11 C16 O11 2.5(10) . . . . no
N1 C11 C16 O12 177.4(7) . . . . no
C12 C11 C16 O11 -179.1(7) . . . . no
C12 C11 C16 O12 -4.1(12) . . . . no
C11 C12 C13 C14 -1.6(12) . . . . no
C11 C12 C13 C17 177.3(7) . . . . no
C12 C13 C14 C15 3.1(12) . . . . no
C17 C13 C14 C15 -175.8(7) . . . . no
C12 C13 C17 O13 -167.5(8) . . . . no
C12 C13 C17 O14 11.3(11) . . . . no
C14 C13 C17 O13 11.4(12) . . . . no
C14 C13 C17 O14 -169.8(8) . . . . no
C13 C14 C15 N1 -0.5(13) . . . . no
N2 C21 C22 C23 3.5(12) . . . . no
C26 C21 C22 C23 179.7(7) . . . . no
N2 C21 C26 O21 1.0(11) . . . . no
N2 C21 C26 O22 -179.8(7) . . . . no
C22 C21 C26 O21 -175.4(8) . . . . no
C22 C21 C26 O22 3.8(12) . . . . no
C21 C22 C23 C24 -1.3(12) . . . . no
C21 C22 C23 C27 -175.1(7) . . . . no
C22 C23 C24 C25 1.2(12) . . . . no
C27 C23 C24 C25 174.7(7) . . . . no
C22 C23 C27 O23 -178.4(7) . . . . no
C22 C23 C27 O24 2.6(11) . . . . no
C24 C23 C27 O23 8.1(12) . . . . no
C24 C23 C27 O24 -170.9(8) . . . . no
C23 C24 C25 N2 -3.4(12) . . . . no
